data_7009678
loop_
_publ_author_name
'Fei, Bao-Li'
'Sun, Wei-Yin'
'Zhang, Yan-An'
'Yu, Kai-Bei'
'Tang, Wen-Xia'

_publ_section_title
;
 Synthesis and crystal structure of an infinite one-dimensional chain
 containing a poly-metallocage of MnII with
 4,4'-bis(imidazol-1-ylmethyl)biphenyl
;
_journal_issue 14
_journal_name_full 'Journal of the Chemical Society, Dalton Transactions'
_journal_page_first 2345
_journal_paper_doi 10.1039/b002692l
_journal_year 2000
_chemical_formula_sum 'C60 H58 Cl2 Mn N12 O10'
_chemical_formula_weight 1233.02
_chemical_name_systematic
; 
 ? 
;
_space_group_IT_number 29
_symmetry_cell_setting orthorhombic
_symmetry_space_group_name_Hall 'P 2c -2ac'
_symmetry_space_group_name_H-M 'P c a 21'
_atom_sites_solution_hydrogens geom
_atom_sites_solution_primary direct
_atom_sites_solution_secondary difmap
_audit_creation_method SHELXL-97
_cell_angle_alpha 90.00
_cell_angle_beta 90.00
_cell_angle_gamma 90.00
_cell_formula_units_Z 4
_cell_length_a 33.921(11)
_cell_length_b 10.103(2)
_cell_length_c 17.915(4)
_cell_measurement_reflns_used 30
_cell_measurement_temperature 296(2)
_cell_measurement_theta_max 11.29
_cell_measurement_theta_min 3.13
_cell_volume 6140(3)
_computing_cell_refinement 'Siemens XSCANS'
_computing_data_collection 'Siemens XSCANS'
_computing_data_reduction 'Siemens SHELXTL'
_computing_molecular_graphics 'Siemens SHELXTL'
_computing_publication_material 'Siemens SHELXTL'
_computing_structure_refinement 'SHELXL-97 (Sheldrick, 1997)'
_computing_structure_solution 'SHELXS-97 (Sheldrick, 1990)'
_diffrn_ambient_temperature 296(2)
_diffrn_measured_fraction_theta_full 0.996
_diffrn_measured_fraction_theta_max 0.996
_diffrn_measurement_method '\w scans'
_diffrn_radiation_monochromator graphite
_diffrn_radiation_source 'normal-focus sealed tube'
_diffrn_radiation_type MoK\a
_diffrn_radiation_wavelength 0.71073
_diffrn_reflns_av_R_equivalents 0.0407
_diffrn_reflns_av_sigmaI/netI 0.2141
_diffrn_reflns_limit_h_max 40
_diffrn_reflns_limit_h_min -1
_diffrn_reflns_limit_k_max 12
_diffrn_reflns_limit_k_min 0
_diffrn_reflns_limit_l_max 21
_diffrn_reflns_limit_l_min 0
_diffrn_reflns_number 6423
_diffrn_reflns_theta_full 25.00
_diffrn_reflns_theta_max 25.00
_diffrn_reflns_theta_min 2.10
_diffrn_standards_decay_% 0.95
_diffrn_standards_interval_count 97
_diffrn_standards_number 3
_exptl_absorpt_coefficient_mu 0.369
_exptl_absorpt_correction_T_max 0.9037
_exptl_absorpt_correction_T_min 0.8725
_exptl_absorpt_correction_type empirical
_exptl_crystal_density_diffrn 1.334
_exptl_crystal_density_method 'not measured'
_exptl_crystal_F_000 2564
_exptl_crystal_size_max 0.38
_exptl_crystal_size_mid 0.28
_exptl_crystal_size_min 0.28
_refine_diff_density_max 0.263
_refine_diff_density_min -0.237
_refine_diff_density_rms 0.044
_refine_ls_abs_structure_details 'Flack H D (1983), Acta Cryst. A39, 876-881'
_refine_ls_abs_structure_Flack 0.08(5)
_refine_ls_extinction_coef 0.00010(4)
_refine_ls_extinction_expression Fc^*^=kFc[1+0.001xFc^2^\l^3^/sin(2\q)]^-1/4^
_refine_ls_extinction_method SHELXL
_refine_ls_goodness_of_fit_ref 0.722
_refine_ls_hydrogen_treatment constr
_refine_ls_matrix_type full
_refine_ls_number_parameters 767
_refine_ls_number_reflns 5577
_refine_ls_number_restraints 1
_refine_ls_restrained_S_all 0.722
_refine_ls_R_factor_all 0.1827
_refine_ls_R_factor_gt 0.0496
_refine_ls_shift/su_max 0.001
_refine_ls_shift/su_mean 0.000
_refine_ls_structure_factor_coef Fsqd
_refine_ls_weighting_details 'calc w=1/[\s^2^(Fo^2^)+(0.0260P)^2^+0.0000P] where P=(Fo^2^+2Fc^2^)/3'
_refine_ls_weighting_scheme calc
_refine_ls_wR_factor_gt 0.0754
_refine_ls_wR_factor_ref 0.0999
_reflns_number_gt 1798
_reflns_number_total 5577
_reflns_threshold_expression >2sigma(I)
_cod_data_source_file b002692l.txt
_cod_data_source_block '[Mn(bimb)3](ClO4)2.2H2O'
_cod_depositor_comments
;
The following automatic conversions were performed:
'_symmetry_cell_setting' value 'Orthorhombic' changed to 'orthorhombic'
according to '/home/saulius/struct/CIF-dictionaries/cif_core.dic'
dictionary named 'cif_core.dic' version 2.4.1 from 2010-06-29.

Automatic conversion script
Id: cif_fix_enum 1527 2010-12-29 10:47:43Z saulius 
;
_cod_original_sg_symbol_H-M Pca2(1)
_cod_database_code 7009678

loop_
_symmetry_equiv_pos_as_xyz
'x, y, z'
'-x, -y, z+1/2'
'x+1/2, -y, z'
'-x+1/2, y, z+1/2'

loop_
_atom_site_label
_atom_site_type_symbol
_atom_site_fract_x
_atom_site_fract_y
_atom_site_fract_z
_atom_site_U_iso_or_equiv
_atom_site_adp_type
_atom_site_occupancy
_atom_site_symmetry_multiplicity
_atom_site_calc_flag
_atom_site_refinement_flags
_atom_site_disorder_assembly
_atom_site_disorder_group
Mn Mn 0.62626(6) 0.00009(18) 0.64470(18) 0.0461(3) Uani 1 1 d . . .
Cl1 Cl 0.76450(17) -0.5083(4) 0.9608(3) 0.1078(17) Uani 1 1 d . . .
Cl2 Cl 0.49534(15) 0.5127(4) 0.3201(2) 0.0843(13) Uani 1 1 d . . .
O1 O 0.7713(3) -0.5691(10) 0.8913(6) 0.106(3) Uani 1 1 d . . .
O2 O 0.7210(5) -0.5021(18) 0.9665(14) 0.291(12) Uani 1 1 d . . .
O3 O 0.7757(4) -0.3765(8) 0.9629(7) 0.150(5) Uani 1 1 d . . .
O4 O 0.7754(4) -0.5767(11) 1.0214(6) 0.150(5) Uani 1 1 d . . .
O5 O 0.5348(3) 0.4956(10) 0.3032(8) 0.137(4) Uani 1 1 d . . .
O6 O 0.4939(4) 0.5679(9) 0.3924(5) 0.137(4) Uani 1 1 d . . .
O7 O 0.4792(3) 0.6052(12) 0.2706(6) 0.142(5) Uani 1 1 d . . .
O8 O 0.4764(3) 0.3887(9) 0.3193(7) 0.125(4) Uani 1 1 d . . .
O9W O 0.3567(4) 0.4333(17) 0.3583(8) 0.326(11) Uani 1 1 d . . .
O10W O 0.6232(4) 0.566(2) 0.4232(7) 0.363(13) Uani 1 1 d . . .
N1 N 0.6761(3) 0.1295(10) 0.6862(5) 0.046(3) Uani 1 1 d . . .
N2 N 0.7336(2) 0.2313(9) 0.6886(6) 0.052(3) Uani 1 1 d . . .
N3 N 1.0552(3) -0.0509(11) 0.8487(6) 0.055(3) Uani 1 1 d . . .
N4 N 1.0990(3) -0.0071(10) 0.7622(6) 0.052(3) Uani 1 1 d . . .
N5 N 0.5774(2) -0.1360(11) 0.6094(6) 0.053(3) Uani 1 1 d . . .
N6 N 0.5224(3) -0.2493(9) 0.6071(6) 0.053(3) Uani 1 1 d . . .
N7 N 0.1984(2) 0.0107(9) 0.4437(5) 0.038(2) Uani 1 1 d . . .
N8 N 0.1530(3) -0.0070(9) 0.5325(6) 0.048(3) Uani 1 1 d . . .
N9 N 0.5887(2) 0.1738(10) 0.6138(5) 0.045(3) Uani 1 1 d . . .
N10 N 0.5434(3) 0.2898(11) 0.5544(6) 0.058(3) Uani 1 1 d . . .
N11 N 0.2077(3) 0.3130(11) 0.7199(6) 0.061(3) Uani 1 1 d . . .
N12 N 0.1622(3) 0.1810(10) 0.6718(6) 0.060(3) Uani 1 1 d . . .
C1 C 0.6852(4) 0.1679(14) 0.7587(7) 0.064(4) Uani 1 1 d . . .
H1 H 0.6694 0.1524 0.8001 0.077 Uiso 1 1 calc R . .
C2 C 0.7206(4) 0.2312(12) 0.7606(8) 0.062(4) Uani 1 1 d . . .
H2 H 0.7331 0.2668 0.8022 0.075 Uiso 1 1 calc R . .
C3 C 0.7058(3) 0.1736(10) 0.6488(7) 0.053(3) Uani 1 1 d . . .
H3 H 0.7075 0.1652 0.5972 0.063 Uiso 1 1 calc R . .
C4 C 0.7721(3) 0.2894(11) 0.6621(7) 0.061(4) Uani 1 1 d . . .
H4A H 0.7742 0.2771 0.6086 0.073 Uiso 1 1 calc R . .
H4B H 0.7721 0.3838 0.6720 0.073 Uiso 1 1 calc R . .
C5 C 0.8072(4) 0.2278(12) 0.6992(7) 0.051(3) Uani 1 1 d . . .
C6 C 0.8133(4) 0.0921(12) 0.7041(7) 0.061(4) Uani 1 1 d . . .
H6 H 0.7942 0.0347 0.6857 0.074 Uiso 1 1 calc R . .
C7 C 0.8473(4) 0.0404(12) 0.7358(7) 0.059(4) Uani 1 1 d . . .
H7 H 0.8511 -0.0507 0.7363 0.070 Uiso 1 1 calc R . .
C8 C 0.8750(3) 0.1210(12) 0.7662(6) 0.044(3) Uani 1 1 d . . .
C9 C 0.8689(3) 0.2537(12) 0.7650(7) 0.068(4) Uani 1 1 d . . .
H9 H 0.8871 0.3116 0.7860 0.082 Uiso 1 1 calc R . .
C10 C 0.8349(4) 0.3004(12) 0.7318(8) 0.069(4) Uani 1 1 d . . .
H10 H 0.8310 0.3915 0.7323 0.083 Uiso 1 1 calc R . .
C11 C 0.9115(4) 0.0620(13) 0.8009(7) 0.046(3) Uani 1 1 d . . .
C12 C 0.9135(3) -0.0663(14) 0.8200(8) 0.058(4) Uani 1 1 d . . .
H12 H 0.8917 -0.1212 0.8143 0.069 Uiso 1 1 calc R . .
C13 C 0.9492(4) -0.1164(12) 0.8489(6) 0.058(4) Uani 1 1 d . . .
H13 H 0.9501 -0.2042 0.8644 0.069 Uiso 1 1 calc R . .
C14 C 0.9821(3) -0.0421(12) 0.8549(7) 0.043(3) Uani 1 1 d . . .
C15 C 0.9790(3) 0.0908(12) 0.8375(7) 0.061(4) Uani 1 1 d . . .
H15 H 1.0006 0.1462 0.8443 0.073 Uiso 1 1 calc R . .
C16 C 0.9450(4) 0.1410(13) 0.8109(8) 0.078(5) Uani 1 1 d . . .
H16 H 0.9438 0.2304 0.7988 0.094 Uiso 1 1 calc R . .
C17 C 1.0193(3) -0.1010(10) 0.8859(6) 0.049(3) Uani 1 1 d . . .
H17A H 1.0208 -0.0813 0.9388 0.059 Uiso 1 1 calc R . .
H17B H 1.0182 -0.1964 0.8804 0.059 Uiso 1 1 calc R . .
C18 C 1.0766(4) 0.0615(13) 0.8704(7) 0.069(4) Uani 1 1 d . . .
H18 H 1.0732 0.1107 0.9138 0.083 Uiso 1 1 calc R . .
C19 C 1.1032(3) 0.0840(12) 0.8157(7) 0.057(3) Uani 1 1 d . . .
H19 H 1.1216 0.1522 0.8153 0.069 Uiso 1 1 calc R . .
C20 C 1.0698(3) -0.0814(12) 0.7832(6) 0.044(3) Uani 1 1 d . . .
H20 H 1.0602 -0.1506 0.7542 0.053 Uiso 1 1 calc R . .
C21 C 0.5706(3) -0.1829(13) 0.5415(8) 0.060(4) Uani 1 1 d . . .
H21 H 0.5875 -0.1686 0.5013 0.071 Uiso 1 1 calc R . .
C22 C 0.5363(4) -0.2546(13) 0.5362(7) 0.060(4) Uani 1 1 d . . .
H22 H 0.5254 -0.2960 0.4947 0.072 Uiso 1 1 calc R . .
C23 C 0.5471(3) -0.1744(10) 0.6498(7) 0.053(3) Uani 1 1 d . . .
H23 H 0.5431 -0.1536 0.6998 0.064 Uiso 1 1 calc R . .
C24 C 0.4844(3) -0.3057(12) 0.6366(7) 0.073(4) Uani 1 1 d . . .
H24A H 0.4827 -0.2896 0.6899 0.088 Uiso 1 1 calc R . .
H24B H 0.4841 -0.4007 0.6287 0.088 Uiso 1 1 calc R . .
C25 C 0.4480(3) -0.2413(13) 0.5965(9) 0.064(4) Uani 1 1 d . . .
C26 C 0.4405(3) -0.1125(13) 0.6015(7) 0.056(4) Uani 1 1 d . . .
H26 H 0.4577 -0.0577 0.6276 0.068 Uiso 1 1 calc R . .
C27 C 0.4078(4) -0.0604(12) 0.5687(7) 0.055(3) Uani 1 1 d . . .
H27 H 0.4033 0.0302 0.5724 0.066 Uiso 1 1 calc R . .
C28 C 0.3808(4) -0.1384(13) 0.5298(8) 0.064(4) Uani 1 1 d . . .
C29 C 0.3894(4) -0.2704(15) 0.5300(11) 0.144(9) Uani 1 1 d . . .
H29 H 0.3716 -0.3287 0.5081 0.172 Uiso 1 1 calc R . .
C30 C 0.4239(4) -0.3216(15) 0.5617(12) 0.143(9) Uani 1 1 d . . .
H30 H 0.4296 -0.4114 0.5582 0.171 Uiso 1 1 calc R . .
C31 C 0.3441(3) -0.0884(13) 0.4998(7) 0.054(4) Uani 1 1 d . . .
C32 C 0.3361(4) 0.0454(14) 0.4841(11) 0.105(7) Uani 1 1 d . . .
H32 H 0.3565 0.1049 0.4931 0.127 Uiso 1 1 calc R . .
C33 C 0.3024(4) 0.0973(13) 0.4575(10) 0.096(6) Uani 1 1 d . . .
H33 H 0.2995 0.1882 0.4515 0.115 Uiso 1 1 calc R . .
C34 C 0.2712(4) 0.0082(11) 0.4390(7) 0.049(4) Uani 1 1 d . . .
C35 C 0.2768(4) -0.1283(12) 0.4558(8) 0.074(4) Uani 1 1 d . . .
H35 H 0.2566 -0.1892 0.4485 0.089 Uiso 1 1 calc R . .
C36 C 0.3126(3) -0.1676(12) 0.4830(7) 0.065(4) Uani 1 1 d . . .
H36 H 0.3158 -0.2579 0.4910 0.077 Uiso 1 1 calc R . .
C37 C 0.2326(3) 0.0583(10) 0.4049(6) 0.062(4) Uani 1 1 d . . .
H37A H 0.2325 0.1543 0.4058 0.074 Uiso 1 1 calc R . .
H37B H 0.2312 0.0304 0.3532 0.074 Uiso 1 1 calc R . .
C38 C 0.1792(4) -0.1019(14) 0.4291(7) 0.071(4) Uani 1 1 d . . .
H38 H 0.1843 -0.1604 0.3902 0.085 Uiso 1 1 calc R . .
C39 C 0.1505(3) -0.1142(12) 0.4834(7) 0.065(4) Uani 1 1 d . . .
H39 H 0.1323 -0.1829 0.4866 0.078 Uiso 1 1 calc R . .
C40 C 0.1821(3) 0.0650(12) 0.5051(7) 0.053(4) Uani 1 1 d . . .
H40 H 0.1905 0.1445 0.5259 0.064 Uiso 1 1 calc R . .
C41 C 0.5943(3) 0.3073(14) 0.6282(8) 0.078(5) Uani 1 1 d . . .
H41 H 0.6145 0.3418 0.6574 0.094 Uiso 1 1 calc R . .
C42 C 0.5653(4) 0.3825(14) 0.5927(7) 0.076(4) Uani 1 1 d . . .
H42 H 0.5616 0.4736 0.5945 0.091 Uiso 1 1 calc R . .
C43 C 0.5574(4) 0.1673(15) 0.5641(8) 0.068(4) Uani 1 1 d . . .
H43 H 0.5478 0.0910 0.5415 0.082 Uiso 1 1 calc R . .
C44 C 0.5091(3) 0.3179(14) 0.5038(7) 0.085(5) Uani 1 1 d . . .
H44A H 0.5086 0.2535 0.4637 0.102 Uiso 1 1 calc R . .
H44B H 0.5121 0.4051 0.4818 0.102 Uiso 1 1 calc R . .
C45 C 0.4708(3) 0.3118(12) 0.5470(7) 0.054(3) Uani 1 1 d . . .
C46 C 0.4669(4) 0.2936(14) 0.6226(7) 0.078(5) Uani 1 1 d . . .
H46 H 0.4891 0.2777 0.6519 0.094 Uiso 1 1 calc R . .
C47 C 0.4292(3) 0.2990(12) 0.6560(6) 0.063(4) Uani 1 1 d . . .
H47 H 0.4273 0.2888 0.7074 0.076 Uiso 1 1 calc R . .
C48 C 0.3955(3) 0.3187(11) 0.6158(6) 0.044(3) Uani 1 1 d . . .
C49 C 0.3990(3) 0.3404(10) 0.5406(7) 0.043(3) Uani 1 1 d . . .
H49 H 0.3768 0.3578 0.5117 0.052 Uiso 1 1 calc R . .
C50 C 0.4364(3) 0.3361(11) 0.5078(7) 0.062(4) Uani 1 1 d . . .
H50 H 0.4382 0.3503 0.4567 0.075 Uiso 1 1 calc R . .
C51 C 0.3565(3) 0.3273(11) 0.6503(7) 0.044(3) Uani 1 1 d . . .
C52 C 0.3518(3) 0.3314(10) 0.7286(8) 0.055(4) Uani 1 1 d . . .
H52 H 0.3743 0.3280 0.7581 0.065 Uiso 1 1 calc R . .
C53 C 0.3158(3) 0.3402(11) 0.7637(7) 0.052(4) Uani 1 1 d . . .
H53 H 0.3144 0.3478 0.8154 0.062 Uiso 1 1 calc R . .
C54 C 0.2808(3) 0.3375(11) 0.7207(8) 0.056(4) Uani 1 1 d . . .
C55 C 0.2851(3) 0.3261(14) 0.6470(9) 0.082(5) Uani 1 1 d . . .
H55 H 0.2626 0.3202 0.6176 0.099 Uiso 1 1 calc R . .
C56 C 0.3217(3) 0.3227(13) 0.6122(7) 0.074(4) Uani 1 1 d . . .
H56 H 0.3225 0.3171 0.5604 0.088 Uiso 1 1 calc R . .
C57 C 0.2427(3) 0.3553(11) 0.7628(6) 0.059(4) Uani 1 1 d . . .
H57A H 0.2439 0.3048 0.8088 0.071 Uiso 1 1 calc R . .
H57B H 0.2398 0.4479 0.7760 0.071 Uiso 1 1 calc R . .
C58 C 0.1856(4) 0.3870(12) 0.6679(7) 0.071(4) Uani 1 1 d . . .
H58 H 0.1894 0.4747 0.6538 0.085 Uiso 1 1 calc R . .
C59 C 0.1584(3) 0.3039(14) 0.6435(8) 0.067(4) Uani 1 1 d . . .
H59 H 0.1386 0.3279 0.6103 0.080 Uiso 1 1 calc R . .
C60 C 0.1931(3) 0.1908(12) 0.7160(7) 0.047(3) Uani 1 1 d . . .
H60 H 0.2038 0.1193 0.7418 0.056 Uiso 1 1 calc R . .

loop_
_atom_site_aniso_label
_atom_site_aniso_U_11
_atom_site_aniso_U_22
_atom_site_aniso_U_33
_atom_site_aniso_U_23
_atom_site_aniso_U_13
_atom_site_aniso_U_12
Mn 0.0305(5) 0.0602(7) 0.0477(7) 0.0027(11) -0.0023(7) 0.0046(9)
Cl1 0.181(5) 0.064(3) 0.078(3) 0.008(3) 0.012(3) -0.013(3)
Cl2 0.108(3) 0.070(3) 0.075(3) 0.005(3) -0.009(3) 0.013(3)
O1 0.152(8) 0.099(8) 0.068(7) -0.003(7) 0.003(7) -0.013(7)
O2 0.158(12) 0.35(3) 0.36(3) 0.00(2) 0.020(19) -0.009(17)
O3 0.250(14) 0.036(6) 0.163(12) -0.005(8) 0.008(11) -0.030(8)
O4 0.288(16) 0.099(8) 0.062(7) 0.027(7) -0.016(9) 0.015(9)
O5 0.114(8) 0.119(9) 0.177(11) 0.008(9) 0.001(8) 0.023(8)
O6 0.284(13) 0.080(7) 0.047(6) -0.012(7) -0.001(8) -0.011(10)
O7 0.167(11) 0.145(11) 0.116(10) 0.052(9) -0.035(9) 0.039(9)
O8 0.172(11) 0.055(7) 0.149(11) -0.017(8) 0.022(10) -0.023(7)
O9W 0.311(14) 0.47(2) 0.195(13) -0.228(15) -0.215(12) 0.297(16)
O10W 0.219(12) 0.75(4) 0.121(11) 0.024(18) 0.087(10) 0.18(2)
N1 0.030(5) 0.055(7) 0.053(7) -0.008(6) -0.001(5) 0.000(5)
N2 0.030(5) 0.060(7) 0.068(8) -0.005(6) -0.010(6) 0.009(5)
N3 0.047(7) 0.057(7) 0.059(8) -0.006(6) 0.007(6) -0.005(6)
N4 0.044(6) 0.070(9) 0.041(7) -0.005(6) -0.006(6) -0.019(6)
N5 0.031(6) 0.093(9) 0.035(6) -0.001(7) -0.007(5) -0.006(6)
N6 0.056(6) 0.040(6) 0.064(7) -0.007(6) -0.004(6) -0.012(6)
N7 0.029(5) 0.056(7) 0.029(5) -0.007(6) 0.002(4) 0.002(5)
N8 0.033(6) 0.052(7) 0.060(7) -0.012(6) 0.001(6) -0.005(6)
N9 0.029(5) 0.062(8) 0.044(6) -0.006(6) -0.003(5) 0.004(5)
N10 0.032(6) 0.076(8) 0.065(8) 0.024(7) 0.004(5) 0.018(6)
N11 0.064(7) 0.058(8) 0.060(7) -0.007(6) -0.012(6) -0.024(6)
N12 0.050(6) 0.051(7) 0.081(9) 0.014(7) -0.010(6) -0.010(6)
C1 0.047(8) 0.092(11) 0.054(9) -0.026(9) 0.004(7) 0.006(8)
C2 0.053(8) 0.072(10) 0.061(10) -0.033(8) -0.005(8) 0.004(8)
C3 0.042(6) 0.056(8) 0.061(8) -0.020(8) -0.017(8) -0.005(6)
C4 0.071(8) 0.039(7) 0.073(10) 0.020(8) 0.000(8) -0.004(7)
C5 0.064(8) 0.049(8) 0.041(8) -0.003(7) 0.010(7) -0.005(8)
C6 0.067(9) 0.053(8) 0.065(9) -0.007(8) -0.003(8) -0.018(8)
C7 0.055(8) 0.041(8) 0.080(10) -0.003(7) -0.010(7) 0.006(7)
C8 0.022(6) 0.054(8) 0.056(8) -0.009(7) 0.010(6) -0.007(6)
C9 0.050(8) 0.041(8) 0.114(11) -0.008(8) -0.026(8) -0.007(7)
C10 0.063(8) 0.035(8) 0.109(12) -0.010(8) -0.027(9) -0.023(7)
C11 0.046(8) 0.048(9) 0.043(8) -0.008(7) -0.001(7) 0.012(7)
C12 0.042(8) 0.052(9) 0.079(10) -0.004(8) -0.022(7) 0.001(7)
C13 0.086(10) 0.047(8) 0.041(8) 0.009(7) 0.016(7) 0.018(8)
C14 0.049(8) 0.035(7) 0.043(8) 0.018(6) 0.000(7) -0.002(6)
C15 0.036(7) 0.061(9) 0.086(10) 0.001(8) -0.011(7) -0.003(7)
C16 0.047(8) 0.058(10) 0.129(14) -0.032(10) 0.018(9) -0.002(8)
C17 0.059(7) 0.053(7) 0.035(7) 0.008(6) 0.015(6) -0.009(6)
C18 0.066(9) 0.091(11) 0.052(9) -0.024(8) -0.005(7) -0.011(8)
C19 0.046(7) 0.070(9) 0.056(8) -0.009(8) -0.005(7) -0.022(7)
C20 0.037(7) 0.063(9) 0.033(8) -0.019(7) 0.002(6) 0.002(7)
C21 0.034(7) 0.081(10) 0.063(10) 0.014(9) 0.015(7) -0.017(7)
C22 0.055(8) 0.086(11) 0.040(8) -0.021(8) -0.014(7) 0.029(8)
C23 0.060(8) 0.044(7) 0.056(8) 0.003(7) 0.020(8) -0.001(7)
C24 0.050(7) 0.081(10) 0.089(11) -0.002(9) -0.009(8) -0.027(7)
C25 0.032(7) 0.041(8) 0.119(13) 0.009(9) -0.017(8) -0.007(7)
C26 0.052(8) 0.052(9) 0.065(9) -0.001(7) -0.016(7) -0.004(7)
C27 0.059(9) 0.041(7) 0.065(9) -0.009(7) -0.006(7) -0.014(7)
C28 0.050(8) 0.055(9) 0.088(11) -0.039(8) -0.012(7) 0.013(7)
C29 0.053(8) 0.076(12) 0.30(3) -0.069(15) -0.083(12) 0.009(9)
C30 0.077(11) 0.051(10) 0.30(3) -0.001(15) -0.071(15) 0.002(9)
C31 0.031(7) 0.046(8) 0.084(10) -0.013(8) 0.007(7) -0.017(7)
C32 0.041(9) 0.046(9) 0.23(2) -0.020(12) -0.023(11) 0.005(8)
C33 0.048(9) 0.043(8) 0.195(17) -0.017(11) -0.020(11) -0.011(7)
C34 0.050(7) 0.044(8) 0.053(9) 0.002(8) 0.016(6) 0.000(7)
C35 0.056(8) 0.063(9) 0.104(12) 0.008(9) 0.014(9) -0.015(8)
C36 0.040(7) 0.054(8) 0.100(11) 0.014(8) -0.016(7) 0.008(7)
C37 0.051(7) 0.066(8) 0.069(9) 0.006(7) 0.023(7) -0.003(6)
C38 0.061(9) 0.105(13) 0.046(9) -0.034(9) 0.004(7) 0.005(9)
C39 0.072(9) 0.064(9) 0.060(9) -0.022(8) 0.007(8) -0.009(8)
C40 0.038(7) 0.054(9) 0.067(10) -0.002(8) -0.003(7) -0.002(7)
C41 0.068(9) 0.068(10) 0.098(12) 0.000(9) -0.010(8) 0.002(8)
C42 0.068(9) 0.079(11) 0.081(11) 0.021(9) -0.016(8) 0.017(9)
C43 0.051(8) 0.078(11) 0.077(11) 0.013(9) 0.015(8) 0.033(8)
C44 0.054(8) 0.124(12) 0.075(9) 0.055(9) 0.002(7) 0.017(8)
C45 0.046(7) 0.056(8) 0.060(9) -0.004(7) -0.010(7) 0.023(7)
C46 0.076(10) 0.117(13) 0.043(9) 0.037(9) -0.008(8) 0.013(10)
C47 0.042(6) 0.119(10) 0.028(7) -0.018(8) -0.003(6) 0.009(7)
C48 0.051(7) 0.051(8) 0.031(7) -0.002(7) -0.011(6) 0.003(7)
C49 0.039(6) 0.025(6) 0.065(9) 0.022(6) -0.014(6) -0.002(5)
C50 0.056(8) 0.071(9) 0.061(9) -0.005(8) -0.005(7) 0.001(8)
C51 0.042(6) 0.045(7) 0.043(7) -0.001(7) -0.014(7) -0.001(5)
C52 0.040(7) 0.032(7) 0.091(11) 0.004(8) -0.009(8) -0.006(6)
C53 0.053(8) 0.052(9) 0.051(8) -0.002(7) 0.005(7) -0.012(7)
C54 0.034(7) 0.040(8) 0.094(11) 0.007(8) -0.007(8) -0.011(6)
C55 0.038(7) 0.143(14) 0.066(9) -0.020(11) -0.008(8) -0.008(8)
C56 0.049(7) 0.117(12) 0.055(8) -0.017(9) -0.005(7) 0.006(8)
C57 0.047(7) 0.081(9) 0.050(8) -0.011(7) -0.020(6) -0.025(7)
C58 0.070(8) 0.050(8) 0.094(12) 0.010(8) -0.033(8) -0.012(7)
C59 0.034(6) 0.088(10) 0.078(10) 0.008(10) -0.006(8) -0.006(7)
C60 0.035(7) 0.047(8) 0.059(9) 0.028(7) -0.009(7) 0.005(6)

loop_
_atom_type_symbol
_atom_type_description
_atom_type_scat_dispersion_real
_atom_type_scat_dispersion_imag
_atom_type_scat_source
C C 0.0033 0.0016 'International Tables Vol C Tables 4.2.6.8 and 6.1.1.4'
H H 0.0000 0.0000 'International Tables Vol C Tables 4.2.6.8 and 6.1.1.4'
N N 0.0061 0.0033 'International Tables Vol C Tables 4.2.6.8 and 6.1.1.4'
O O 0.0106 0.0060 'International Tables Vol C Tables 4.2.6.8 and 6.1.1.4'
Cl Cl 0.1484 0.1585 'International Tables Vol C Tables 4.2.6.8 and 6.1.1.4'
Mn Mn 0.3368 0.7283 'International Tables Vol C Tables 4.2.6.8 and 6.1.1.4'

loop_
_geom_angle_atom_site_label_1
_geom_angle_atom_site_label_2
_geom_angle_atom_site_label_3
_geom_angle
_geom_angle_site_symmetry_1
_geom_angle_site_symmetry_3
_geom_angle_publ_flag
N8 Mn N9 89.1(3) 3 . ?
N8 Mn N5 93.8(4) 3 . ?
N9 Mn N5 89.5(4) . . ?
N8 Mn N12 90.0(4) 3 3 ?
N9 Mn N12 177.1(5) . 3 ?
N5 Mn N12 87.9(4) . 3 ?
N8 Mn N1 88.5(4) 3 . ?
N9 Mn N1 93.1(4) . . ?
N5 Mn N1 176.6(5) . . ?
N12 Mn N1 89.6(4) 3 . ?
N8 Mn N4 176.4(4) 3 3_455 ?
N9 Mn N4 88.5(3) . 3_455 ?
N5 Mn N4 88.8(4) . 3_455 ?
N12 Mn N4 92.6(4) 3 3_455 ?
N1 Mn N4 89.0(4) . 3_455 ?
O4 Cl1 O3 113.5(9) . . ?
O4 Cl1 O1 116.5(7) . . ?
O3 Cl1 O1 113.5(8) . . ?
O4 Cl1 O2 103.9(12) . . ?
O3 Cl1 O2 103.3(10) . . ?
O1 Cl1 O2 104.1(12) . . ?
O5 Cl2 O7 108.9(8) . . ?
O5 Cl2 O8 109.2(7) . . ?
O7 Cl2 O8 114.2(8) . . ?
O5 Cl2 O6 106.5(9) . . ?
O7 Cl2 O6 107.7(7) . . ?
O8 Cl2 O6 110.2(8) . . ?
C3 N1 C1 102.4(10) . . ?
C3 N1 Mn 127.8(9) . . ?
C1 N1 Mn 129.4(9) . . ?
C3 N2 C2 106.2(10) . . ?
C3 N2 C4 128.4(11) . . ?
C2 N2 C4 125.4(11) . . ?
C20 N3 C18 104.0(10) . . ?
C20 N3 C17 129.5(11) . . ?
C18 N3 C17 125.4(11) . . ?
C20 N4 C19 105.9(10) . . ?
C20 N4 Mn 126.1(9) . 3 ?
C19 N4 Mn 126.3(9) . 3 ?
C23 N5 C21 105.2(10) . . ?
C23 N5 Mn 127.1(9) . . ?
C21 N5 Mn 127.3(8) . . ?
C22 N6 C23 109.6(10) . . ?
C22 N6 C24 127.6(12) . . ?
C23 N6 C24 122.6(11) . . ?
C38 N7 C40 107.9(10) . . ?
C38 N7 C37 125.7(11) . . ?
C40 N7 C37 126.1(10) . . ?
C40 N8 C39 103.8(10) . . ?
C40 N8 Mn 129.0(9) . 3_455 ?
C39 N8 Mn 124.9(8) . 3_455 ?
C41 N9 C43 105.7(11) . . ?
C41 N9 Mn 129.7(8) . . ?
C43 N9 Mn 123.9(9) . . ?
C43 N10 C42 111.9(11) . . ?
C43 N10 C44 121.9(13) . . ?
C42 N10 C44 126.1(12) . . ?
C60 N11 C58 105.0(10) . . ?
C60 N11 C57 126.5(11) . . ?
C58 N11 C57 128.1(11) . . ?
C60 N12 C59 103.6(10) . . ?
C60 N12 Mn 128.4(9) . 3_455 ?
C59 N12 Mn 127.9(9) . 3_455 ?
C2 C1 N1 110.6(12) . . ?
C1 C2 N2 105.2(11) . . ?
N1 C3 N2 115.5(12) . . ?
C5 C4 N2 112.7(9) . . ?
C10 C5 C6 114.3(13) . . ?
C10 C5 C4 121.9(12) . . ?
C6 C5 C4 123.8(12) . . ?
C7 C6 C5 121.4(13) . . ?
C8 C7 C6 121.0(12) . . ?
C9 C8 C7 118.8(12) . . ?
C9 C8 C11 121.4(12) . . ?
C7 C8 C11 119.8(12) . . ?
C8 C9 C10 118.1(12) . . ?
C5 C10 C9 126.3(12) . . ?
C12 C11 C16 118.4(12) . . ?
C12 C11 C8 121.9(12) . . ?
C16 C11 C8 119.6(12) . . ?
C11 C12 C13 118.9(12) . . ?
C14 C13 C12 122.7(12) . . ?
C13 C14 C15 117.2(12) . . ?
C13 C14 C17 120.3(11) . . ?
C15 C14 C17 122.3(11) . . ?
C16 C15 C14 120.9(12) . . ?
C15 C16 C11 121.7(13) . . ?
N3 C17 C14 113.0(9) . . ?
C19 C18 N3 106.3(11) . . ?
N4 C19 C18 109.4(11) . . ?
N4 C20 N3 114.4(11) . . ?
N5 C21 C22 113.5(11) . . ?
N6 C22 C21 102.0(11) . . ?
N5 C23 N6 109.6(11) . . ?
N6 C24 C25 110.9(10) . . ?
C30 C25 C26 121.3(13) . . ?
C30 C25 C24 116.9(12) . . ?
C26 C25 C24 121.7(12) . . ?
C25 C26 C27 120.4(12) . . ?
C26 C27 C28 122.2(12) . . ?
C29 C28 C27 114.2(13) . . ?
C29 C28 C31 121.7(12) . . ?
C27 C28 C31 123.6(12) . . ?
C28 C29 C30 122.7(14) . . ?
C25 C30 C29 119.1(15) . . ?
C36 C31 C32 111.5(12) . . ?
C36 C31 C28 123.4(12) . . ?
C32 C31 C28 125.1(12) . . ?
C33 C32 C31 127.5(13) . . ?
C32 C33 C34 117.8(13) . . ?
C35 C34 C33 117.6(13) . . ?
C35 C34 C37 121.2(11) . . ?
C33 C34 C37 121.2(11) . . ?
C36 C35 C34 118.4(12) . . ?
C35 C36 C31 127.1(13) . . ?
N7 C37 C34 112.8(9) . . ?
N7 C38 C39 106.4(12) . . ?
C38 C39 N8 109.2(12) . . ?
N8 C40 N7 112.7(11) . . ?
N9 C41 C42 110.3(12) . . ?
N10 C42 C41 103.7(11) . . ?
N10 C43 N9 108.2(13) . . ?
N10 C44 C45 110.4(10) . . ?
C46 C45 C50 116.3(12) . . ?
C46 C45 C44 126.4(12) . . ?
C50 C45 C44 117.2(11) . . ?
C45 C46 C47 120.0(12) . . ?
C48 C47 C46 122.8(12) . . ?
C47 C48 C49 117.9(11) . . ?
C47 C48 C51 122.9(10) . . ?
C49 C48 C51 119.1(10) . . ?
C48 C49 C50 119.2(11) . . ?
C45 C50 C49 123.9(12) . . ?
C56 C51 C52 113.7(12) . . ?
C56 C51 C48 124.6(11) . . ?
C52 C51 C48 121.5(10) . . ?
C53 C52 C51 123.7(12) . . ?
C52 C53 C54 119.7(12) . . ?
C55 C54 C53 116.6(12) . . ?
C55 C54 C57 126.9(11) . . ?
C53 C54 C57 116.4(12) . . ?
C54 C55 C56 123.1(13) . . ?
C51 C56 C55 123.1(12) . . ?
N11 C57 C54 113.2(9) . . ?
C59 C58 N11 104.7(11) . . ?
C58 C59 N12 113.1(12) . . ?
N12 C60 N11 113.4(11) . . ?

loop_
_geom_bond_atom_site_label_1
_geom_bond_atom_site_label_2
_geom_bond_distance
_geom_bond_site_symmetry_2
_geom_bond_publ_flag
Mn N8 2.206(11) 3 ?
Mn N9 2.238(10) . ?
Mn N5 2.243(10) . ?
Mn N12 2.252(10) 3 ?
Mn N1 2.262(10) . ?
Mn N4 2.301(11) 3_455 ?
Cl1 O4 1.340(10) . ?
Cl1 O3 1.384(9) . ?
Cl1 O1 1.407(10) . ?
Cl1 O2 1.480(15) . ?
Cl2 O5 1.383(12) . ?
Cl2 O7 1.400(10) . ?
Cl2 O8 1.408(9) . ?
Cl2 O6 1.412(10) . ?
N1 C3 1.290(13) . ?
N1 C1 1.391(14) . ?
N2 C3 1.319(11) . ?
N2 C2 1.364(13) . ?
N2 C4 1.507(12) . ?
N3 C20 1.312(13) . ?
N3 C18 1.404(15) . ?
N3 C17 1.477(12) . ?
N4 C20 1.297(13) . ?
N4 C19 1.336(14) . ?
N4 Mn 2.301(11) 3 ?
N5 C23 1.317(12) . ?
N5 C21 1.326(14) . ?
N6 C22 1.356(13) . ?
N6 C23 1.362(13) . ?
N6 C24 1.506(12) . ?
N7 C38 1.335(14) . ?
N7 C40 1.348(13) . ?
N7 C37 1.435(11) . ?
N8 C40 1.320(13) . ?
N8 C39 1.399(13) . ?
N8 Mn 2.206(11) 3_455 ?
N9 C41 1.386(13) . ?
N9 C43 1.388(14) . ?
N10 C43 1.336(15) . ?
N10 C42 1.378(14) . ?
N10 C44 1.502(13) . ?
N11 C60 1.332(13) . ?
N11 C58 1.411(14) . ?
N11 C57 1.476(12) . ?
N12 C60 1.317(13) . ?
N12 C59 1.347(14) . ?
N12 Mn 2.252(10) 3_455 ?
C1 C2 1.359(14) . ?
C4 C5 1.498(14) . ?
C5 C10 1.328(14) . ?
C5 C6 1.389(14) . ?
C6 C7 1.387(15) . ?
C7 C8 1.358(14) . ?
C8 C9 1.356(14) . ?
C8 C11 1.508(14) . ?
C9 C10 1.381(13) . ?
C11 C12 1.342(17) . ?
C11 C16 1.400(14) . ?
C12 C13 1.411(14) . ?
C13 C14 1.350(13) . ?
C14 C15 1.382(14) . ?
C14 C17 1.499(13) . ?
C15 C16 1.346(14) . ?
C18 C19 1.353(14) . ?
C21 C22 1.376(15) . ?
C24 C25 1.570(14) . ?
C25 C30 1.310(17) . ?
C25 C26 1.329(14) . ?
C26 C27 1.362(14) . ?
C27 C28 1.395(14) . ?
C28 C29 1.365(16) . ?
C28 C31 1.446(14) . ?
C29 C30 1.400(17) . ?
C31 C36 1.369(14) . ?
C31 C32 1.408(18) . ?
C32 C33 1.344(15) . ?
C33 C34 1.428(14) . ?
C34 C35 1.424(13) . ?
C34 C37 1.534(13) . ?
C35 C36 1.365(14) . ?
C38 C39 1.383(15) . ?
C41 C42 1.397(14) . ?
C44 C45 1.514(14) . ?
C45 C46 1.373(14) . ?
C45 C50 1.385(13) . ?
C46 C47 1.411(15) . ?
C47 C48 1.367(13) . ?
C48 C49 1.369(14) . ?
C48 C51 1.464(11) . ?
C49 C50 1.397(14) . ?
C51 C56 1.364(13) . ?
C51 C52 1.412(15) . ?
C52 C53 1.377(13) . ?
C53 C54 1.416(15) . ?
C54 C55 1.332(17) . ?
C54 C57 1.506(14) . ?
C55 C56 1.389(14) . ?
C58 C59 1.322(14) . ?

loop_
_geom_torsion_atom_site_label_1
_geom_torsion_atom_site_label_2
_geom_torsion_atom_site_label_3
_geom_torsion_atom_site_label_4
_geom_torsion
_geom_torsion_site_symmetry_1
_geom_torsion_site_symmetry_2
_geom_torsion_site_symmetry_3
_geom_torsion_site_symmetry_4
_geom_torsion_publ_flag
N8 Mn N1 C3 -1.9(10) 3 . . . ?
N9 Mn N1 C3 -90.9(10) . . . . ?
N5 Mn N1 C3 131(7) . . . . ?
N12 Mn N1 C3 88.1(10) 3 . . . ?
N4 Mn N1 C3 -179.3(10) 3_455 . . . ?
N8 Mn N1 C1 -173.1(11) 3 . . . ?
N9 Mn N1 C1 97.8(11) . . . . ?
N5 Mn N1 C1 -41(8) . . . . ?
N12 Mn N1 C1 -83.2(11) 3 . . . ?
N4 Mn N1 C1 9.4(11) 3_455 . . . ?
N8 Mn N5 C23 -173.8(10) 3 . . . ?
N9 Mn N5 C23 -84.8(10) . . . . ?
N12 Mn N5 C23 96.3(10) 3 . . . ?
N1 Mn N5 C23 54(8) . . . . ?
N4 Mn N5 C23 3.7(10) 3_455 . . . ?
N8 Mn N5 C21 -2.0(11) 3 . . . ?
N9 Mn N5 C21 87.1(11) . . . . ?
N12 Mn N5 C21 -91.8(11) 3 . . . ?
N1 Mn N5 C21 -134(7) . . . . ?
N4 Mn N5 C21 175.6(11) 3_455 . . . ?
N8 Mn N9 C41 -96.9(11) 3 . . . ?
N5 Mn N9 C41 169.2(10) . . . . ?
N12 Mn N9 C41 -168(8) 3 . . . ?
N1 Mn N9 C41 -8.5(11) . . . . ?
N4 Mn N9 C41 80.4(11) 3_455 . . . ?
N8 Mn N9 C43 71.8(9) 3 . . . ?
N5 Mn N9 C43 -22.0(9) . . . . ?
N12 Mn N9 C43 1(9) 3 . . . ?
N1 Mn N9 C43 160.3(9) . . . . ?
N4 Mn N9 C43 -110.8(9) 3_455 . . . ?
C3 N1 C1 C2 -1.1(15) . . . . ?
Mn N1 C1 C2 171.8(8) . . . . ?
N1 C1 C2 N2 -0.4(15) . . . . ?
C3 N2 C2 C1 1.8(14) . . . . ?
C4 N2 C2 C1 -179.3(10) . . . . ?
C1 N1 C3 N2 2.4(14) . . . . ?
Mn N1 C3 N2 -170.7(7) . . . . ?
C2 N2 C3 N1 -2.8(14) . . . . ?
C4 N2 C3 N1 178.3(10) . . . . ?
C3 N2 C4 C5 -122.1(12) . . . . ?
C2 N2 C4 C5 59.2(15) . . . . ?
N2 C4 C5 C10 -128.3(13) . . . . ?
N2 C4 C5 C6 50.3(16) . . . . ?
C10 C5 C6 C7 -4.5(19) . . . . ?
C4 C5 C6 C7 176.8(11) . . . . ?
C5 C6 C7 C8 3(2) . . . . ?
C6 C7 C8 C9 -0.1(19) . . . . ?
C6 C7 C8 C11 179.5(11) . . . . ?
C7 C8 C9 C10 -0.9(19) . . . . ?
C11 C8 C9 C10 179.5(11) . . . . ?
C6 C5 C10 C9 4(2) . . . . ?
C4 C5 C10 C9 -177.5(12) . . . . ?
C8 C9 C10 C5 -1(2) . . . . ?
C9 C8 C11 C12 162.4(12) . . . . ?
C7 C8 C11 C12 -17.2(18) . . . . ?
C9 C8 C11 C16 -20.3(19) . . . . ?
C7 C8 C11 C16 160.2(12) . . . . ?
C16 C11 C12 C13 -0.4(19) . . . . ?
C8 C11 C12 C13 177.0(11) . . . . ?
C11 C12 C13 C14 -3(2) . . . . ?
C12 C13 C14 C15 5(2) . . . . ?
C12 C13 C14 C17 -179.8(11) . . . . ?
C13 C14 C15 C16 -4(2) . . . . ?
C17 C14 C15 C16 -179.0(12) . . . . ?
C14 C15 C16 C11 1(2) . . . . ?
C12 C11 C16 C15 1(2) . . . . ?
C8 C11 C16 C15 -176.1(12) . . . . ?
C20 N3 C17 C14 -76.4(15) . . . . ?
C18 N3 C17 C14 89.3(14) . . . . ?
C13 C14 C17 N3 143.6(12) . . . . ?
C15 C14 C17 N3 -42.0(16) . . . . ?
C20 N3 C18 C19 -2.1(13) . . . . ?
C17 N3 C18 C19 -170.8(10) . . . . ?
C20 N4 C19 C18 1.4(14) . . . . ?
Mn N4 C19 C18 166.9(8) 3 . . . ?
N3 C18 C19 N4 0.5(15) . . . . ?
C19 N4 C20 N3 -2.9(14) . . . . ?
Mn N4 C20 N3 -168.5(8) 3 . . . ?
C18 N3 C20 N4 3.2(14) . . . . ?
C17 N3 C20 N4 171.2(10) . . . . ?
C23 N5 C21 C22 -1.1(15) . . . . ?
Mn N5 C21 C22 -174.4(8) . . . . ?
C23 N6 C22 C21 2.0(13) . . . . ?
C24 N6 C22 C21 177.4(11) . . . . ?
N5 C21 C22 N6 -0.5(15) . . . . ?
C21 N5 C23 N6 2.4(13) . . . . ?
Mn N5 C23 N6 175.6(7) . . . . ?
C22 N6 C23 N5 -2.8(14) . . . . ?
C24 N6 C23 N5 -178.6(10) . . . . ?
C22 N6 C24 C25 -61.1(17) . . . . ?
C23 N6 C24 C25 113.8(12) . . . . ?
N6 C24 C25 C30 122.0(15) . . . . ?
N6 C24 C25 C26 -62.3(18) . . . . ?
C30 C25 C26 C27 -2(2) . . . . ?
C24 C25 C26 C27 -177.2(11) . . . . ?
C25 C26 C27 C28 1(2) . . . . ?
C26 C27 C28 C29 2(2) . . . . ?
C26 C27 C28 C31 174.6(12) . . . . ?
C27 C28 C29 C30 -4(3) . . . . ?
C31 C28 C29 C30 -177.1(16) . . . . ?
C26 C25 C30 C29 -1(3) . . . . ?
C24 C25 C30 C29 175.1(16) . . . . ?
C28 C29 C30 C25 4(3) . . . . ?
C29 C28 C31 C36 13(2) . . . . ?
C27 C28 C31 C36 -158.8(13) . . . . ?
C29 C28 C31 C32 -166.9(17) . . . . ?
C27 C28 C31 C32 21(2) . . . . ?
C36 C31 C32 C33 1(3) . . . . ?
C28 C31 C32 C33 -178.6(17) . . . . ?
C31 C32 C33 C34 -4(3) . . . . ?
C32 C33 C34 C35 5(2) . . . . ?
C32 C33 C34 C37 -177.0(15) . . . . ?
C33 C34 C35 C36 -5(2) . . . . ?
C37 C34 C35 C36 177.1(11) . . . . ?
C34 C35 C36 C31 3(2) . . . . ?
C32 C31 C36 C35 -1(2) . . . . ?
C28 C31 C36 C35 178.8(13) . . . . ?
C38 N7 C37 C34 -88.9(15) . . . . ?
C40 N7 C37 C34 84.6(13) . . . . ?
C35 C34 C37 N7 48.7(16) . . . . ?
C33 C34 C37 N7 -129.0(13) . . . . ?
C40 N7 C38 C39 0.6(14) . . . . ?
C37 N7 C38 C39 175.0(10) . . . . ?
N7 C38 C39 N8 -1.2(15) . . . . ?
C40 N8 C39 C38 1.3(14) . . . . ?
Mn N8 C39 C38 -162.7(8) 3_455 . . . ?
C39 N8 C40 N7 -1.0(13) . . . . ?
Mn N8 C40 N7 162.1(7) 3_455 . . . ?
C38 N7 C40 N8 0.3(13) . . . . ?
C37 N7 C40 N8 -174.1(10) . . . . ?
C43 N9 C41 C42 4.3(15) . . . . ?
Mn N9 C41 C42 174.6(8) . . . . ?
C43 N10 C42 C41 -0.5(14) . . . . ?
C44 N10 C42 C41 -177.3(10) . . . . ?
N9 C41 C42 N10 -2.4(15) . . . . ?
C42 N10 C43 N9 3.2(14) . . . . ?
C44 N10 C43 N9 -179.8(9) . . . . ?
C41 N9 C43 N10 -4.5(14) . . . . ?
Mn N9 C43 N10 -175.5(7) . . . . ?
C43 N10 C44 C45 91.2(15) . . . . ?
C42 N10 C44 C45 -92.3(14) . . . . ?
N10 C44 C45 C46 5(2) . . . . ?
N10 C44 C45 C50 179.8(12) . . . . ?
C50 C45 C46 C47 0(2) . . . . ?
C44 C45 C46 C47 175.7(12) . . . . ?
C45 C46 C47 C48 2(2) . . . . ?
C46 C47 C48 C49 -3.3(19) . . . . ?
C46 C47 C48 C51 -178.7(12) . . . . ?
C47 C48 C49 C50 2.6(17) . . . . ?
C51 C48 C49 C50 178.2(10) . . . . ?
C46 C45 C50 C49 -1(2) . . . . ?
C44 C45 C50 C49 -176.7(11) . . . . ?
C48 C49 C50 C45 -0.5(18) . . . . ?
C47 C48 C51 C56 -167.5(10) . . . . ?
C49 C48 C51 C56 17(2) . . . . ?
C47 C48 C51 C52 8(2) . . . . ?
C49 C48 C51 C52 -167.6(9) . . . . ?
C56 C51 C52 C53 -4.7(18) . . . . ?
C48 C51 C52 C53 179.6(11) . . . . ?
C51 C52 C53 C54 3.8(18) . . . . ?
C52 C53 C54 C55 0.1(18) . . . . ?
C52 C53 C54 C57 -176.7(10) . . . . ?
C53 C54 C55 C56 -3(2) . . . . ?
C57 C54 C55 C56 173.6(12) . . . . ?
C52 C51 C56 C55 2.0(19) . . . . ?
C48 C51 C56 C55 177.5(13) . . . . ?
C54 C55 C56 C51 2(2) . . . . ?
C60 N11 C57 C54 85.9(15) . . . . ?
C58 N11 C57 C54 -85.7(15) . . . . ?
C55 C54 C57 N11 20.6(18) . . . . ?
C53 C54 C57 N11 -163.0(11) . . . . ?
C60 N11 C58 C59 5.0(14) . . . . ?
C57 N11 C58 C59 178.1(11) . . . . ?
N11 C58 C59 N12 -3.5(16) . . . . ?
C60 N12 C59 C58 0.5(16) . . . . ?
Mn N12 C59 C58 -176.4(9) 3_455 . . . ?
C59 N12 C60 N11 3.0(15) . . . . ?
Mn N12 C60 N11 179.9(8) 3_455 . . . ?
C58 N11 C60 N12 -5.2(15) . . . . ?
C57 N11 C60 N12 -178.3(10) . . . . ?
